data_2212834
loop_
_publ_author_name
'Zhang, Shu-Hua'
'Zeng, Ming-Hua'
'Liang, Hong'

_publ_section_title
Bis{2-[6-(1<i>H</i>-benzimidazol-2-yl-\k<i>N</i>^3^)-2-pyridyl-\k<i>N</i>]benzimidazolido-\k<i>N</i>}cobalt(II)
_journal_coeditor_code CV2203
_journal_issue 4
_journal_name_full 'Acta Crystallographica Section E'
_journal_page_first m1055
_journal_page_last m1056
_journal_paper_doi 10.1107/S1600536807010471
_journal_volume 63
_journal_year 2007
_chemical_formula_iupac '[Co (C19 H12 N5)2]'
_chemical_formula_moiety 'C38 H24 Co N10'
_chemical_formula_sum 'C38 H24 Co N10'
_chemical_formula_weight 679.60
_chemical_name_systematic
;
Bis{2-[6-(1H-benzimidazol-2-yl-\kN^3^)-2-pyridyl-\kN]benzimidazolido-
\kN}cobalt(II)
;
_space_group_IT_number 94
_symmetry_cell_setting tetragonal
_symmetry_space_group_name_Hall 'P 4n 2n'
_symmetry_space_group_name_H-M 'P 42 21 2'
_atom_sites_solution_hydrogens geom
_atom_sites_solution_primary direct
_atom_sites_solution_secondary difmap
_audit_creation_method SHELXL-97
_cell_angle_alpha 90.00
_cell_angle_beta 90.00
_cell_angle_gamma 90.00
_cell_formula_units_Z 2
_cell_length_a 9.7150(6)
_cell_length_b 9.7150(6)
_cell_length_c 17.154(2)
_cell_measurement_reflns_used 114
_cell_measurement_temperature 293(2)
_cell_measurement_theta_max 25.01
_cell_measurement_theta_min 2.37
_cell_volume 1619.0(2)
_computing_cell_refinement SMART
_computing_data_collection 'SMART (Bruker, 2004)'
_computing_data_reduction 'SAINT (Bruker, 2004)'
_computing_molecular_graphics 'SHELXTL (Bruker, 2004)'
_computing_publication_material SHELXTL
_computing_structure_refinement 'SHELXL97 (Sheldrick, 1997)'
_computing_structure_solution 'SHELXS97 (Sheldrick, 1997)'
_diffrn_ambient_temperature 293(2)
_diffrn_measured_fraction_theta_full 1.000
_diffrn_measured_fraction_theta_max 1.000
_diffrn_measurement_device_type 'Bruker SMART CCD area-detector'
_diffrn_measurement_method '\f and \w'
_diffrn_radiation_monochromator graphite
_diffrn_radiation_source 'fine-focus sealed tube'
_diffrn_radiation_type MoK\a
_diffrn_radiation_wavelength 0.71073
_diffrn_reflns_av_R_equivalents 0.0778
_diffrn_reflns_av_sigmaI/netI 0.1486
_diffrn_reflns_limit_h_max 10
_diffrn_reflns_limit_h_min -11
_diffrn_reflns_limit_k_max 11
_diffrn_reflns_limit_k_min -11
_diffrn_reflns_limit_l_max 20
_diffrn_reflns_limit_l_min -20
_diffrn_reflns_number 9510
_diffrn_reflns_theta_full 25.01
_diffrn_reflns_theta_max 25.01
_diffrn_reflns_theta_min 2.37
_diffrn_standards_decay_% 0
_diffrn_standards_interval_count 0
_diffrn_standards_number 0
_exptl_absorpt_coefficient_mu 0.575
_exptl_absorpt_correction_T_max 0.917
_exptl_absorpt_correction_T_min 0.897
_exptl_absorpt_correction_type multi-scan
_exptl_absorpt_process_details '(SADABS; Sheldrick, 1996)'
_exptl_crystal_colour red
_exptl_crystal_density_diffrn 1.394
_exptl_crystal_density_method 'not measured'
_exptl_crystal_description block
_exptl_crystal_F_000 698
_exptl_crystal_size_max 0.219
_exptl_crystal_size_mid 0.157
_exptl_crystal_size_min 0.151
_refine_diff_density_max 0.375
_refine_diff_density_min -1.221
_refine_ls_abs_structure_details 'Flack (1983), 546 Friedel pairs'
_refine_ls_abs_structure_Flack 0.000(10)
_refine_ls_extinction_coef 0.0015(3)
_refine_ls_extinction_expression Fc^*^=kFc[1+0.001xFc^2^\l^3^/sin(2\q)]^-1/4^
_refine_ls_extinction_method SHELXL97
_refine_ls_goodness_of_fit_ref 0.948
_refine_ls_hydrogen_treatment constr
_refine_ls_matrix_type full
_refine_ls_number_parameters 114
_refine_ls_number_reflns 1446
_refine_ls_number_restraints 60
_refine_ls_restrained_S_all 1.030
_refine_ls_R_factor_all 0.1101
_refine_ls_R_factor_gt 0.0447
_refine_ls_shift/su_max 0.001
_refine_ls_shift/su_mean 0.000
_refine_ls_structure_factor_coef Fsqd
_refine_ls_weighting_details 'calc w=1/[\s^2^(Fo^2^)+(0.0047P)^2^] where P=(Fo^2^+2Fc^2^)/3'
_refine_ls_weighting_scheme calc
_refine_ls_wR_factor_gt 0.0504
_refine_ls_wR_factor_ref 0.0545
_reflns_number_gt 652
_reflns_number_total 1446
_reflns_threshold_expression I>2\s(I)
_cod_data_source_file cv2203.cif
_cod_data_source_block I
_cod_depositor_comments
;
The following automatic conversions were performed:
'_geom_bond_publ_flag' value 'YES' changed to 'yes' according to
'/home/saulius/struct/CIF-dictionaries/cif_core.dic' dictionary named
'cif_core.dic' version 2.4.1 from 2010-06-29 (2
times).

'_geom_angle_publ_flag' value 'YES' changed to 'yes' according to
'/home/saulius/struct/CIF-dictionaries/cif_core.dic' dictionary named
'cif_core.dic' version 2.4.1 from 2010-06-29 (6 times).

Automatic conversion script
Id: cif_fix_enum 1527 2010-12-29 10:47:43Z saulius 

The following automatic conversions were performed:

'_geom_bond_publ_flag' value 'YES' changed to 'yes' according to
/home/saulius/struct/CIF-dictionaries/cif_core.dic dictionary named
'cif_core.dic' version 2.4.1 from 2010-06-29 (2
times).

'_geom_angle_publ_flag' value 'YES' changed to 'yes'
according to /home/saulius/struct/CIF-dictionaries/cif_core.dic
dictionary named 'cif_core.dic' version 2.4.1 from 2010-06-29 (6
times).

Automatic conversion script
Id: cif_fix_values 1715 2011-07-08 13:25:40Z adriana 
;
_cod_original_cell_volume 1619.0(3)
_cod_database_code 2212834
_cod_database_fobs_code 2212834

loop_
_symmetry_equiv_pos_as_xyz
'x, y, z'
'-x, -y, z'
'-y+1/2, x+1/2, z+1/2'
'y+1/2, -x+1/2, z+1/2'
'-x+1/2, y+1/2, -z+1/2'
'x+1/2, -y+1/2, -z+1/2'
'y, x, -z'
'-y, -x, -z'

loop_
_atom_site_type_symbol
_atom_site_label
_atom_site_fract_x
_atom_site_fract_y
_atom_site_fract_z
_atom_site_U_iso_or_equiv
_atom_site_adp_type
_atom_site_calc_flag
_atom_site_refinement_flags
_atom_site_occupancy
_atom_site_disorder_assembly
_atom_site_disorder_group
C C1 0.8067(5) 0.1868(5) 0.1244(2) 0.0397(10) Uani d U 1 A 1
C C2 0.6820(5) 0.1141(5) 0.1355(3) 0.0512(15) Uani d U 1 A 1
H H2 0.6675 0.0275 0.1139 0.061 Uiso calc R 1 A 1
C C3 0.5833(6) 0.1786(5) 0.1801(3) 0.0672(17) Uani d U 1 A 1
H H3 0.5000 0.1341 0.1889 0.081 Uiso calc R 1 A 1
C C4 0.6046(6) 0.3086(6) 0.2124(3) 0.0620(19) Uani d U 1 A 1
H H4 0.5358 0.3470 0.2432 0.074 Uiso calc R 1 A 1
C C5 0.7245(5) 0.3826(5) 0.2004(3) 0.0549(17) Uani d U 1 A 1
H H5 0.7375 0.4701 0.2212 0.066 Uiso calc R 1 A 1
C C6 0.8243(5) 0.3180(5) 0.1555(3) 0.0435(14) Uani d U 1 A 1
C C7 1.0046(6) 0.2622(5) 0.0874(2) 0.0414(11) Uani d U 1 A 1
C C8 1.1341(5) 0.2621(5) 0.0440(3) 0.0484(13) Uani d U 1 A 1
C C9 1.2331(5) 0.3658(5) 0.0459(3) 0.102(2) Uani d U 1 A 1
H H9 1.2219 0.4435 0.0769 0.123 Uiso calc R 1 A 1
C C10 1.3487(5) 0.3487(5) 0.0000 0.128(3) Uani d SU 1 A 1
H H10 1.4164 0.4164 0.0000 0.154 Uiso calc SR 1 A 1
Co Co1 1.0000 0.0000 0.0000 0.0420(3) Uani d S 1 . .
N N1 1.1517(3) 0.1517(3) 0.0000 0.0390(12) Uani d S 1 A 1
N N2 0.9220(4) 0.1495(3) 0.08178(19) 0.0415(11) Uani d . 1 A 1
N N3 0.9532(4) 0.3658(4) 0.1317(2) 0.0475(12) Uani d . 1 A 1
H H3A 0.9913 0.4433 0.1427 0.057 Uiso calc PR 0.50 A 1

loop_
_atom_site_aniso_label
_atom_site_aniso_U_11
_atom_site_aniso_U_22
_atom_site_aniso_U_33
_atom_site_aniso_U_12
_atom_site_aniso_U_13
_atom_site_aniso_U_23
C1 0.039(4) 0.035(4) 0.045(3) -0.005(2) 0.004(3) 0.000(3)
C2 0.051(4) 0.039(3) 0.063(4) -0.012(3) 0.020(3) 0.000(3)
C3 0.060(4) 0.054(4) 0.088(4) -0.015(3) 0.014(3) -0.003(3)
C4 0.053(4) 0.061(4) 0.071(4) 0.005(3) 0.017(3) 0.005(3)
C5 0.059(4) 0.037(3) 0.069(4) -0.002(3) 0.008(3) -0.012(3)
C6 0.033(3) 0.039(4) 0.059(4) -0.006(3) 0.004(3) 0.009(3)
C7 0.036(3) 0.038(3) 0.050(3) -0.010(3) -0.001(4) 0.003(2)
C8 0.036(3) 0.041(3) 0.068(3) -0.008(3) 0.006(3) -0.010(3)
C9 0.080(4) 0.064(4) 0.162(5) -0.036(4) 0.060(4) -0.058(4)
C10 0.095(4) 0.095(4) 0.196(8) -0.052(5) 0.054(5) -0.054(5)
Co1 0.0340(4) 0.0340(4) 0.0579(7) -0.0073(8) 0.000 0.000
N1 0.0317(19) 0.0317(19) 0.054(3) -0.010(3) -0.003(3) 0.003(3)
N2 0.039(3) 0.034(2) 0.052(2) -0.009(2) 0.0022(19) -0.002(2)
N3 0.048(3) 0.030(3) 0.065(3) -0.005(2) 0.000(2) -0.010(2)

loop_
_atom_type_symbol
_atom_type_description
_atom_type_scat_dispersion_real
_atom_type_scat_dispersion_imag
_atom_type_scat_source
C C 0.0033 0.0016 'International Tables Vol C Tables 4.2.6.8 and 6.1.1.4'
H H 0.0000 0.0000 'International Tables Vol C Tables 4.2.6.8 and 6.1.1.4'
N N 0.0061 0.0033 'International Tables Vol C Tables 4.2.6.8 and 6.1.1.4'
Co Co 0.3494 0.9721 'International Tables Vol C Tables 4.2.6.8 and 6.1.1.4'

loop_
_geom_angle_atom_site_label_1
_geom_angle_atom_site_label_2
_geom_angle_atom_site_label_3
_geom_angle_site_symmetry_1
_geom_angle_site_symmetry_3
_geom_angle
_geom_angle_publ_flag
N2 C1 C6 . . 110.0(5) ?
N2 C1 C2 . . 129.3(5) ?
C6 C1 C2 . . 120.7(5) ?
C3 C2 C1 . . 116.4(4) ?
C3 C2 H2 . . 121.8 ?
C1 C2 H2 . . 121.8 ?
C2 C3 C4 . . 122.0(5) ?
C2 C3 H3 . . 119.0 ?
C4 C3 H3 . . 119.0 ?
C5 C4 C3 . . 122.4(6) ?
C5 C4 H4 . . 118.8 ?
C3 C4 H4 . . 118.8 ?
C4 C5 C6 . . 115.8(5) ?
C4 C5 H5 . . 122.1 ?
C6 C5 H5 . . 122.1 ?
C5 C6 C1 . . 122.8(5) ?
C5 C6 N3 . . 129.6(5) ?
C1 C6 N3 . . 107.6(5) ?
N3 C7 N2 . . 114.8(4) ?
N3 C7 C8 . . 127.1(4) ?
N2 C7 C8 . . 118.1(5) ?
N1 C8 C9 . . 120.6(5) ?
N1 C8 C7 . . 113.8(4) ?
C9 C8 C7 . . 125.6(4) ?
C10 C9 C8 . . 117.5(5) ?
C10 C9 H9 . . 121.3 ?
C8 C9 H9 . . 121.3 ?
C9 C10 C9 7_645 . 121.4(7) ?
C9 C10 H10 7_645 . 119.3 ?
C9 C10 H10 . . 119.3 ?
N1 Co1 N1 2_755 . 180.0(2) yes
N1 Co1 N2 2_755 . 103.16(10) yes
N1 Co1 N2 . . 76.84(10) yes
N1 Co1 N2 2_755 8_665 76.84(10) ?
N1 Co1 N2 . 8_665 103.16(10) ?
N2 Co1 N2 . 8_665 87.11(17) yes
N1 Co1 N2 2_755 2_755 76.84(10) ?
N1 Co1 N2 . 2_755 103.16(10) ?
N2 Co1 N2 . 2_755 98.86(17) yes
N2 Co1 N2 8_665 2_755 153.68(19) yes
N1 Co1 N2 2_755 7_645 103.16(10) ?
N1 Co1 N2 . 7_645 76.84(10) ?
N2 Co1 N2 . 7_645 153.68(19) ?
N2 Co1 N2 8_665 7_645 98.86(17) ?
N2 Co1 N2 2_755 7_645 87.11(17) ?
C8 N1 C8 . 7_645 122.4(6) ?
C8 N1 Co1 . . 118.8(3) ?
C8 N1 Co1 7_645 . 118.8(3) ?
C7 N2 C1 . . 103.2(4) ?
C7 N2 Co1 . . 112.4(3) ?
C1 N2 Co1 . . 143.4(3) ?
C7 N3 C6 . . 104.3(4) ?
C7 N3 H3A . . 127.8 ?
C6 N3 H3A . . 127.8 ?

loop_
_geom_bond_atom_site_label_1
_geom_bond_atom_site_label_2
_geom_bond_site_symmetry_2
_geom_bond_distance
_geom_bond_publ_flag
C1 N2 . 1.385(4) ?
C1 C6 . 1.392(5) ?
C1 C2 . 1.416(6) ?
C2 C3 . 1.377(6) ?
C2 H2 . 0.9300 ?
C3 C4 . 1.396(6) ?
C3 H3 . 0.9300 ?
C4 C5 . 1.384(5) ?
C4 H4 . 0.9300 ?
C5 C6 . 1.389(6) ?
C5 H5 . 0.9300 ?
C6 N3 . 1.396(5) ?
C7 N3 . 1.356(5) ?
C7 N2 . 1.361(4) ?
C7 C8 . 1.462(6) ?
C8 N1 . 1.323(4) ?
C8 C9 . 1.393(5) ?
C9 C10 . 1.381(5) ?
C9 H9 . 0.9300 ?
C10 C9 7_645 1.381(5) ?
C10 H10 . 0.9300 ?
Co1 N1 2_755 2.085(4) ?
Co1 N1 . 2.085(4) yes
Co1 N2 . 2.157(3) yes
Co1 N2 8_665 2.157(3) ?
Co1 N2 2_755 2.157(3) ?
Co1 N2 7_645 2.157(3) ?
N1 C8 7_645 1.323(4) ?
N3 H3A . 0.8600 ?

loop_
_geom_hbond_atom_site_label_D
_geom_hbond_atom_site_label_H
_geom_hbond_atom_site_label_A
_geom_hbond_site_symmetry_A
_geom_hbond_distance_DH
_geom_hbond_distance_HA
_geom_hbond_distance_DA
_geom_hbond_angle_DHA
N3 H3A N3 2_765 0.86 1.94 2.762(7) 159
